data_4504854
loop_
_publ_author_name
'Wang, Ruihu'
'Zhou, Youfu'
'Sun, Yanqiong'
'Yuan, Daqiang'
'Han, Lei'
'Lou, Benyong'
'Wu, Benlai'
'Hong, Maochun'

_publ_section_title
;
 Syntheses and Crystal Structures of Copper(II) Coordination Polymers
 Comprising Discrete Helical Chains
;
_journal_issue 1
_journal_name_full 'Crystal Growth &amp; Design'
_journal_page_first 251
_journal_paper_doi 10.1021/cg034237t
_journal_volume 5
_journal_year 2005
_chemical_formula_sum 'C12 H8 Cu0.5 N O2'
_chemical_formula_weight 229.96
_chemical_name_systematic
; 
 ? 
;
_space_group_IT_number 15
_symmetry_cell_setting monoclinic
_symmetry_space_group_name_Hall '-C 2yc'
_symmetry_space_group_name_H-M 'C 1 2/c 1'
_atom_sites_solution_hydrogens geom
_atom_sites_solution_primary direct
_atom_sites_solution_secondary difmap
_audit_creation_method SHELXL-97
_cell_angle_alpha 90.00
_cell_angle_beta 117.022(2)
_cell_angle_gamma 90.00
_cell_formula_units_Z 8
_cell_length_a 20.194(2)
_cell_length_b 9.5131(9)
_cell_length_c 11.4251(12)
_cell_measurement_temperature 293(2)
_cell_volume 1955.2(3)
_computing_structure_refinement 'SHELXL-97 (Sheldrick, 1997)'
_computing_structure_solution 'SHELXS-97 (Sheldrick, 1990)'
_diffrn_ambient_temperature 293(2)
_diffrn_measured_fraction_theta_full 0.994
_diffrn_measured_fraction_theta_max 0.994
_diffrn_radiation_monochromator graphite
_diffrn_radiation_source 'fine-focus sealed tube'
_diffrn_radiation_type MoK\a
_diffrn_radiation_wavelength 0.71073
_diffrn_reflns_av_R_equivalents 0.0249
_diffrn_reflns_av_sigmaI/netI 0.0346
_diffrn_reflns_limit_h_max 24
_diffrn_reflns_limit_h_min -23
_diffrn_reflns_limit_k_max 9
_diffrn_reflns_limit_k_min -11
_diffrn_reflns_limit_l_max 13
_diffrn_reflns_limit_l_min -9
_diffrn_reflns_number 3439
_diffrn_reflns_theta_full 25.08
_diffrn_reflns_theta_max 25.08
_diffrn_reflns_theta_min 2.26
_exptl_absorpt_coefficient_mu 1.153
_exptl_crystal_colour blue
_exptl_crystal_density_diffrn 1.562
_exptl_crystal_density_method 'not measured'
_exptl_crystal_description prism
_exptl_crystal_F_000 940
_exptl_crystal_size_max 0.38
_exptl_crystal_size_mid 0.24
_exptl_crystal_size_min 0.15
_refine_diff_density_max 0.366
_refine_diff_density_min -0.528
_refine_diff_density_rms 0.069
_refine_ls_extinction_method none
_refine_ls_goodness_of_fit_ref 1.050
_refine_ls_hydrogen_treatment mixed
_refine_ls_matrix_type full
_refine_ls_number_parameters 142
_refine_ls_number_reflns 1740
_refine_ls_number_restraints 0
_refine_ls_restrained_S_all 1.050
_refine_ls_R_factor_all 0.0532
_refine_ls_R_factor_gt 0.0398
_refine_ls_shift/su_max 0.000
_refine_ls_shift/su_mean 0.000
_refine_ls_structure_factor_coef Fsqd
_refine_ls_weighting_details 'calc w=1/[\s^2^(Fo^2^)+(0.0489P)^2^+5.2471P] where P=(Fo^2^+2Fc^2^)/3'
_refine_ls_weighting_scheme calc
_refine_ls_wR_factor_gt 0.0955
_refine_ls_wR_factor_ref 0.1050
_reflns_number_gt 1434
_reflns_number_total 1740
_reflns_threshold_expression >2sigma(I)
_cod_data_source_file cg034237tsi20031130_075856.cif
_cod_data_source_block w
_cod_depositor_comments
;
The following automatic conversions were performed:

'_symmetry_cell_setting' value 'Monoclinic' changed to 'monoclinic'
according to /home/saulius/struct/CIF-dictionaries/cif_core.dic
dictionary named 'cif_core.dic' version 2.4.1 from 2010-06-29.

Automatic conversion script
Id: cif_fix_values 1715 2011-07-08 13:25:40Z adriana 
;
_cod_original_sg_symbol_H-M C2/c
_cod_original_formula_sum 'C12 H8 Cu0.50 N O2'
_cod_database_code 4504854

loop_
_symmetry_equiv_pos_as_xyz
'x, y, z'
'-x, y, -z+1/2'
'x+1/2, y+1/2, z'
'-x+1/2, y+1/2, -z+1/2'
'-x, -y, -z'
'x, -y, z-1/2'
'-x+1/2, -y+1/2, -z'
'x+1/2, -y+1/2, z-1/2'

loop_
_atom_site_label
_atom_site_type_symbol
_atom_site_fract_x
_atom_site_fract_y
_atom_site_fract_z
_atom_site_U_iso_or_equiv
_atom_site_adp_type
_atom_site_occupancy
_atom_site_symmetry_multiplicity
_atom_site_calc_flag
_atom_site_refinement_flags
Cu Cu 0.5000 0.0000 0.0000 0.02522(19) Uani 1 2 d S
N N 0.41460(14) 0.1046(3) 0.0106(3) 0.0305(6) Uani 1 1 d .
O1 O 0.50767(12) 0.1501(2) -0.1066(2) 0.0330(5) Uani 1 1 d .
O2 O 0.60702(16) 0.1996(3) 0.0799(2) 0.0511(7) Uani 1 1 d .
C11 C 0.3662(2) 0.1770(4) -0.0944(4) 0.0407(9) Uani 1 1 d .
H11A H 0.3765 0.1893 -0.1652 0.049 Uiso 1 1 calc R
C12 C 0.30155(19) 0.2340(4) -0.1011(4) 0.0415(9) Uani 1 1 d .
H12A H 0.2689 0.2813 -0.1766 0.050 Uiso 1 1 calc R
C13 C 0.28503(16) 0.2212(3) 0.0030(3) 0.0286(7) Uani 1 1 d .
C14 C 0.33660(18) 0.1495(4) 0.1124(3) 0.0418(9) Uani 1 1 d .
H14A H 0.3290 0.1402 0.1864 0.050 Uiso 1 1 calc R
C15 C 0.39877(18) 0.0923(4) 0.1117(3) 0.0395(9) Uani 1 1 d .
H15A H 0.4316 0.0424 0.1853 0.047 Uiso 1 1 calc R
C21 C 0.56725(19) 0.2202(3) -0.0386(3) 0.0321(8) Uani 1 1 d .
C22 C 0.59083(17) 0.3236(3) -0.1118(3) 0.0280(7) Uani 1 1 d .
C23 C 0.54121(17) 0.3948(3) -0.2258(3) 0.0273(7) Uani 1 1 d .
C24 C 0.56949(19) 0.4818(3) -0.2897(3) 0.0346(8) Uani 1 1 d .
H24A H 0.5368 0.5313 -0.3637 0.042 Uiso 1 1 calc R
C25 C 0.6451(2) 0.4966(4) -0.2457(4) 0.0380(8) Uani 1 1 d .
H25A H 0.6631 0.5529 -0.2916 0.046 Uiso 1 1 calc R
C26 C 0.69391(19) 0.4271(4) -0.1334(4) 0.0380(8) Uani 1 1 d .
H26A H 0.7449 0.4361 -0.1033 0.046 Uiso 1 1 calc R
C27 C 0.66662(19) 0.3445(3) -0.0662(3) 0.0341(8) Uani 1 1 d .
H27A H 0.6998 0.3016 0.0117 0.041 Uiso 1 1 calc R

loop_
_atom_site_aniso_label
_atom_site_aniso_U_11
_atom_site_aniso_U_22
_atom_site_aniso_U_33
_atom_site_aniso_U_23
_atom_site_aniso_U_13
_atom_site_aniso_U_12
Cu 0.0253(3) 0.0284(3) 0.0270(3) 0.0071(2) 0.0164(2) 0.0070(2)
N 0.0277(13) 0.0318(14) 0.0340(15) 0.0046(12) 0.0159(12) 0.0063(11)
O1 0.0282(12) 0.0367(13) 0.0377(13) 0.0148(11) 0.0181(10) 0.0078(10)
O2 0.0781(19) 0.0453(15) 0.0249(13) 0.0035(11) 0.0190(13) -0.0046(14)
C11 0.044(2) 0.045(2) 0.047(2) 0.0204(17) 0.0326(18) 0.0177(17)
C12 0.0342(19) 0.044(2) 0.054(2) 0.0270(18) 0.0268(17) 0.0177(16)
C13 0.0250(16) 0.0270(16) 0.0336(17) -0.0062(13) 0.0132(14) -0.0001(13)
C14 0.0317(18) 0.074(3) 0.0213(16) -0.0032(17) 0.0134(14) 0.0143(18)
C15 0.0300(17) 0.062(2) 0.0256(17) 0.0009(16) 0.0121(14) 0.0143(17)
C21 0.0426(19) 0.0286(17) 0.0315(18) 0.0032(14) 0.0225(16) 0.0112(15)
C22 0.0344(17) 0.0223(15) 0.0267(16) -0.0008(12) 0.0134(14) 0.0019(13)
C23 0.0324(17) 0.0214(14) 0.0249(15) -0.0045(13) 0.0102(13) -0.0013(13)
C24 0.0381(18) 0.0290(18) 0.0308(17) 0.0056(14) 0.0104(15) -0.0040(14)
C25 0.045(2) 0.0317(18) 0.0419(19) 0.0010(16) 0.0240(16) -0.0091(16)
C26 0.0300(17) 0.0358(19) 0.043(2) -0.0070(16) 0.0126(16) -0.0047(15)
C27 0.0360(18) 0.0309(17) 0.0313(17) -0.0007(15) 0.0118(15) 0.0023(15)

loop_
_atom_type_symbol
_atom_type_description
_atom_type_scat_dispersion_real
_atom_type_scat_dispersion_imag
_atom_type_scat_source
C C 0.0033 0.0016 'International Tables Vol C Tables 4.2.6.8 and 6.1.1.4'
H H 0.0000 0.0000 'International Tables Vol C Tables 4.2.6.8 and 6.1.1.4'
N N 0.0061 0.0033 'International Tables Vol C Tables 4.2.6.8 and 6.1.1.4'
O O 0.0106 0.0060 'International Tables Vol C Tables 4.2.6.8 and 6.1.1.4'
Cu Cu 0.3201 1.2651 'International Tables Vol C Tables 4.2.6.8 and 6.1.1.4'

loop_
_geom_angle_atom_site_label_1
_geom_angle_atom_site_label_2
_geom_angle_atom_site_label_3
_geom_angle
_geom_angle_site_symmetry_1
_geom_angle_site_symmetry_3
O1 Cu O1 180.00(17) 5_655 .
O1 Cu N 90.62(10) 5_655 .
O1 Cu N 89.38(10) . .
O1 Cu N 89.38(10) 5_655 5_655
O1 Cu N 90.62(10) . 5_655
N Cu N 180.00(19) . 5_655
C15 N C11 117.0(3) . .
C15 N Cu 123.3(2) . .
C11 N Cu 119.3(2) . .
C21 O1 Cu 108.94(19) . .
N C11 C12 122.4(3) . .
C13 C12 C11 120.7(3) . .
C12 C13 C14 116.3(3) . .
C12 C13 C13 121.7(4) . 7
C14 C13 C13 122.0(4) . 7
C15 C14 C13 120.3(3) . .
N C15 C14 123.3(3) . .
O2 C21 O1 123.0(3) . .
O2 C21 C22 120.1(3) . .
O1 C21 C22 116.8(3) . .
C27 C22 C23 118.6(3) . .
C27 C22 C21 117.3(3) . .
C23 C22 C21 124.0(3) . .
C24 C23 C22 119.0(3) . .
C24 C23 C23 117.4(3) . 2_654
C22 C23 C23 123.2(3) . 2_654
C25 C24 C23 121.4(3) . .
C26 C25 C24 119.5(3) . .
C27 C26 C25 119.6(3) . .
C26 C27 C22 121.6(3) . .

loop_
_geom_bond_atom_site_label_1
_geom_bond_atom_site_label_2
_geom_bond_distance
_geom_bond_site_symmetry_2
Cu O1 1.928(2) 5_655
Cu O1 1.928(2) .
Cu N 2.042(3) .
Cu N 2.042(3) 5_655
N C15 1.336(4) .
N C11 1.343(4) .
O1 C21 1.284(4) .
O2 C21 1.236(4) .
C11 C12 1.383(5) .
C12 C13 1.378(5) .
C13 C14 1.389(5) .
C13 C13 1.489(6) 7
C14 C15 1.372(5) .
C21 C22 1.502(4) .
C22 C27 1.389(4) .
C22 C23 1.405(4) .
C23 C24 1.387(4) .
C23 C23 1.496(6) 2_654
C24 C25 1.382(5) .
C25 C26 1.380(5) .
C26 C27 1.377(5) .
